data_4132873
loop_
_publ_author_name
'Li, Yuantao'
'Handke, Marcel'
'Chen, Yu-Sheng'
'Shtukenberg, Alexander G.'
'Hu, Chunhua T.'
'Ward, Michael D.'

_publ_section_title
;
 Guest Exchange through Facilitated Transport in a Seemingly Impenetrable
 Hydrogen-Bonded Framework.
;
_journal_issue 40
_journal_name_full 'Journal of the American Chemical Society'
_journal_page_first 12915
_journal_page_last 12921
_journal_paper_doi 10.1021/jacs.8b07065
_journal_volume 140
_journal_year 2018
_chemical_formula_sum 'C55.79 H77.78 N9 O12.2 S3'
_chemical_formula_weight 1165.86
_space_group_crystal_system monoclinic
_space_group_IT_number 4
_space_group_name_Hall 'P 2yb'
_space_group_name_H-M_alt 'P 1 21 1'
_atom_sites_solution_hydrogens geom
_audit_creation_method SHELXL-2018/3
_cell_angle_alpha 90
_cell_angle_beta 117.923(2)
_cell_angle_gamma 90
_cell_formula_units_Z 2
_cell_length_a 23.156(3)
_cell_length_b 7.5003(11)
_cell_length_c 24.257(3)
_cell_measurement_reflns_used 5632
_cell_measurement_temperature 100(2)
_cell_measurement_theta_max 22.27
_cell_measurement_theta_min 2.52
_cell_volume 3722.4(9)
_computing_cell_refinement 'Bruker SAINT'
_computing_data_collection 'Bruker APEX2'
_computing_data_reduction 'Bruker SAINT'
_computing_structure_refinement 'SHELXL-2018/3 (Sheldrick, 2018)'
_computing_structure_solution 'SHELXT (Sheldrick 2014)'
_diffrn_ambient_temperature 100(2)
_diffrn_measured_fraction_theta_full 0.999
_diffrn_measured_fraction_theta_max 0.999
_diffrn_measurement_device_type 'Bruker APEX-II CCD'
_diffrn_measurement_method '\w scans'
_diffrn_radiation_monochromator graphite
_diffrn_radiation_source 'sealed tube'
_diffrn_radiation_type MoK\a
_diffrn_radiation_wavelength 0.71073
_diffrn_reflns_av_R_equivalents 0.0603
_diffrn_reflns_av_unetI/netI 0.0678
_diffrn_reflns_Laue_measured_fraction_full 0.999
_diffrn_reflns_Laue_measured_fraction_max 0.999
_diffrn_reflns_limit_h_max 25
_diffrn_reflns_limit_h_min -25
_diffrn_reflns_limit_k_max 8
_diffrn_reflns_limit_k_min -8
_diffrn_reflns_limit_l_max 26
_diffrn_reflns_limit_l_min -26
_diffrn_reflns_number 37180
_diffrn_reflns_point_group_measured_fraction_full 0.999
_diffrn_reflns_point_group_measured_fraction_max 0.999
_diffrn_reflns_theta_full 23.280
_diffrn_reflns_theta_max 23.280
_diffrn_reflns_theta_min 1.667
_exptl_absorpt_coefficient_mu 0.154
_exptl_absorpt_correction_T_max 0.7449
_exptl_absorpt_correction_T_min 0.6421
_exptl_absorpt_correction_type multi-scan
_exptl_absorpt_process_details SADABS
_exptl_crystal_colour colorless
_exptl_crystal_density_diffrn 1.040
_exptl_crystal_description needle
_exptl_crystal_F_000 1242
_exptl_crystal_size_max 0.510
_exptl_crystal_size_mid 0.050
_exptl_crystal_size_min 0.040
_refine_diff_density_max 0.653
_refine_diff_density_min -0.366
_refine_diff_density_rms 0.079
_refine_ls_abs_structure_details
;
 Flack x determined using 2468 quotients [(I+)-(I-)]/[(I+)+(I-)]
 (Parsons, Flack and Wagner, Acta Cryst. B69 (2013) 249-259).
;
_refine_ls_abs_structure_Flack 0.14(6)
_refine_ls_extinction_method none
_refine_ls_goodness_of_fit_ref 1.018
_refine_ls_hydrogen_treatment constr
_refine_ls_matrix_type full
_refine_ls_number_parameters 667
_refine_ls_number_reflns 10715
_refine_ls_number_restraints 148
_refine_ls_restrained_S_all 1.034
_refine_ls_R_factor_all 0.1187
_refine_ls_R_factor_gt 0.0853
_refine_ls_shift/su_max 0.001
_refine_ls_shift/su_mean 0.000
_refine_ls_structure_factor_coef Fsqd
_refine_ls_weighting_details 'w=1/[\s^2^(Fo^2^)+(0.1777P)^2^] where P=(Fo^2^+2Fc^2^)/3'
_refine_ls_weighting_scheme calc
_refine_ls_wR_factor_gt 0.2285
_refine_ls_wR_factor_ref 0.2586
_reflns_Friedel_coverage 0.834
_reflns_Friedel_fraction_full 0.998
_reflns_Friedel_fraction_max 0.998
_reflns_number_gt 7245
_reflns_number_total 10715
_reflns_threshold_expression 'I > 2\s(I)'
_cod_data_source_file ja8b07065_si_002.cif
_cod_data_source_block 1prime-0min
_cod_original_sg_symbol_H-M 'P 21'
_cod_original_formula_sum 'C55.79 H77.78 N9 O12.20 S3'
_cod_database_code 4132873
_shelx_shelxl_version_number 2018/3
_shelx_space_group_comment
;
The symmetry employed for this shelxl refinement is uniquely defined
by the following loop, which should always be used as a source of
symmetry information in preference to the above space-group names.
They are only intended as comments.
;
_shelx_estimated_absorpt_t_min 0.926
_shelx_estimated_absorpt_t_max 0.994

loop_
_space_group_symop_operation_xyz
'x, y, z'
'-x, y+1/2, -z'

loop_
_atom_site_label
_atom_site_type_symbol
_atom_site_fract_x
_atom_site_fract_y
_atom_site_fract_z
_atom_site_U_iso_or_equiv
_atom_site_adp_type
_atom_site_occupancy
_atom_site_site_symmetry_order
_atom_site_calc_flag
_atom_site_refinement_flags_posn
_atom_site_refinement_flags_adp
_atom_site_refinement_flags_occupancy
_atom_site_disorder_assembly
_atom_site_disorder_group
S1 S 0.85181(8) 0.4240(4) 0.66978(8) 0.0475(5) Uani 1 1 d . . . . .
S2 S 0.29800(9) 0.4264(4) 0.16492(9) 0.0537(5) Uani 1 1 d . . . . .
S3 S 0.84134(10) 0.4301(4) 0.13794(8) 0.0542(5) Uani 1 1 d . . . . .
O1 O 0.8920(3) 0.5845(8) 0.6874(3) 0.0505(17) Uani 1 1 d . . . . .
O2 O 0.8058(2) 0.4220(10) 0.6947(2) 0.0527(12) Uani 1 1 d . . . . .
O3 O 0.8921(3) 0.2624(8) 0.6850(3) 0.0510(17) Uani 1 1 d . . . . .
O4 O 0.2766(3) 0.5880(9) 0.1849(3) 0.0561(17) Uani 1 1 d . . . . .
O5 O 0.2775(2) 0.4258(11) 0.0984(2) 0.0582(13) Uani 1 1 d . . . . .
O6 O 0.2798(3) 0.2665(9) 0.1867(3) 0.0585(18) Uani 1 1 d . . . . .
O7 O 0.8228(4) 0.5926(9) 0.0986(3) 0.064(2) Uani 1 1 d . . . . .
O8 O 0.9107(2) 0.4277(10) 0.1830(2) 0.0532(12) Uani 1 1 d . . . . .
O9 O 0.8212(3) 0.2697(8) 0.1016(3) 0.0555(18) Uani 1 1 d . . . . .
C1 C 0.6968(4) 0.448(2) 0.3898(4) 0.070(3) Uani 1 1 d D . . . .
C2 C 0.6281(4) 0.4531(17) 0.3596(4) 0.069(3) Uani 1 1 d . . . . .
H2 H 0.605457 0.453992 0.383657 0.083 Uiso 1 1 calc R U . . .
C3 C 0.5923(3) 0.4568(17) 0.2939(4) 0.066(3) Uani 1 1 d D . . . .
C4 C 0.6266(5) 0.4570(16) 0.2597(4) 0.070(3) Uani 1 1 d . . . . .
H4 H 0.602848 0.460684 0.215497 0.084 Uiso 1 1 calc R U . . .
C5 C 0.6943(4) 0.4519(19) 0.2880(4) 0.068(3) Uani 1 1 d D . . . .
C6 C 0.7282(4) 0.4544(19) 0.3530(4) 0.073(3) Uani 1 1 d . . . . .
H6 H 0.774554 0.460778 0.372966 0.088 Uiso 1 1 calc R U . . .
C7 C 0.7342(4) 0.4482(16) 0.4585(4) 0.059(2) Uani 1 1 d D . . . .
C8 C 0.7918(4) 0.3484(14) 0.4881(5) 0.064(3) Uani 1 1 d . . . . .
H8 H 0.807029 0.286515 0.463198 0.076 Uiso 1 1 calc R U . . .
C9 C 0.8268(4) 0.3370(14) 0.5514(4) 0.060(2) Uani 1 1 d . . . . .
H9 H 0.865273 0.266436 0.570687 0.072 Uiso 1 1 calc R U . . .
C10 C 0.8044(3) 0.4323(16) 0.5873(3) 0.0463(17) Uani 1 1 d . . . . .
C11 C 0.7484(4) 0.5293(13) 0.5606(4) 0.055(2) Uani 1 1 d . . . . .
H11 H 0.733517 0.591238 0.585740 0.066 Uiso 1 1 calc R U . . .
C12 C 0.7130(4) 0.5366(13) 0.4956(5) 0.059(2) Uani 1 1 d . . . . .
H12 H 0.673614 0.603602 0.476568 0.070 Uiso 1 1 calc R U . . .
C13 C 0.5201(5) 0.458(2) 0.2643(6) 0.0642(12) Uani 0.728(10) 1 d D . P A 1
C14 C 0.4861(7) 0.368(2) 0.2899(6) 0.0642(12) Uani 0.728(10) 1 d . . P A 1
H14 H 0.509820 0.313774 0.329669 0.077 Uiso 0.728(10) 1 calc R U P A 1
C15 C 0.4193(7) 0.356(2) 0.2595(6) 0.0642(12) Uani 0.728(10) 1 d . . P A 1
H15 H 0.397470 0.289932 0.277714 0.077 Uiso 0.728(10) 1 calc R U P A 1
C16 C 0.3845(6) 0.436(3) 0.2044(6) 0.0642(12) Uani 0.728(10) 1 d . . P A 1
C17 C 0.4149(6) 0.538(2) 0.1785(6) 0.0642(12) Uani 0.728(10) 1 d . . P A 1
H17 H 0.390019 0.601378 0.140700 0.077 Uiso 0.728(10) 1 calc R U P A 1
C18 C 0.4853(6) 0.548(2) 0.2100(6) 0.0642(12) Uani 0.728(10) 1 d . . P A 1
H18 H 0.507360 0.617413 0.192841 0.077 Uiso 0.728(10) 1 calc R U P A 1
C13' C 0.5203(6) 0.431(5) 0.2594(12) 0.0642(12) Uani 0.272(10) 1 d DG . P A 2
C14' C 0.4868(10) 0.495(5) 0.2901(10) 0.0642(12) Uani 0.272(10) 1 d G . P A 2
H14' H 0.510335 0.539250 0.331555 0.077 Uiso 0.272(10) 1 calc R U P A 2
C15' C 0.4189(10) 0.495(5) 0.2603(12) 0.0642(12) Uani 0.272(10) 1 d G . P A 2
H15' H 0.395974 0.538245 0.281384 0.077 Uiso 0.272(10) 1 calc R U P A 2
C16' C 0.3845(6) 0.430(5) 0.1998(12) 0.0642(12) Uani 0.272(10) 1 d G . P A 2
C17' C 0.4180(9) 0.366(4) 0.1690(9) 0.0642(12) Uani 0.272(10) 1 d G . P A 2
H17' H 0.394436 0.322011 0.127576 0.077 Uiso 0.272(10) 1 calc R U P A 2
C18' C 0.4859(9) 0.367(4) 0.1988(11) 0.0642(12) Uani 0.272(10) 1 d G . P A 2
H18' H 0.508797 0.323013 0.177746 0.077 Uiso 0.272(10) 1 calc R U P A 2
C19 C 0.7301(6) 0.460(2) 0.2504(6) 0.0640(13) Uani 0.796(11) 1 d D . P B 1
C20 C 0.7064(6) 0.3640(19) 0.1941(6) 0.0640(13) Uani 0.796(11) 1 d . U P B 1
H20 H 0.665272 0.305680 0.178303 0.077 Uiso 0.796(11) 1 calc R U P B 1
C21 C 0.7408(6) 0.3528(19) 0.1620(6) 0.0640(13) Uani 0.796(11) 1 d . . P B 1
H21 H 0.723061 0.287489 0.124072 0.077 Uiso 0.796(11) 1 calc R U P B 1
C22 C 0.8003(6) 0.433(3) 0.1826(5) 0.0640(13) Uani 0.796(11) 1 d . . P B 1
C23 C 0.8245(6) 0.5294(18) 0.2370(5) 0.0640(13) Uani 0.796(11) 1 d . . P B 1
H23 H 0.864289 0.593331 0.251044 0.077 Uiso 0.796(11) 1 calc R U P B 1
C24 C 0.7901(6) 0.5335(18) 0.2719(6) 0.0640(13) Uani 0.796(11) 1 d . . P B 1
H24 H 0.809584 0.589594 0.311599 0.077 Uiso 0.796(11) 1 calc R U P B 1
C19' C 0.7289(15) 0.438(7) 0.2499(14) 0.0640(13) Uani 0.204(11) 1 d DG . P B 2
C20' C 0.7954(15) 0.401(5) 0.2776(10) 0.0640(13) Uani 0.204(11) 1 d G . P B 2
H20' H 0.818921 0.380082 0.321280 0.077 Uiso 0.204(11) 1 calc R U P B 2
C21' C 0.8274(11) 0.394(5) 0.2414(13) 0.0640(13) Uani 0.204(11) 1 d G . P B 2
H21' H 0.872823 0.367999 0.260377 0.077 Uiso 0.204(11) 1 calc R U P B 2
C22' C 0.7929(14) 0.424(6) 0.1775(13) 0.0640(13) Uani 0.204(11) 1 d G . P B 2
C23' C 0.7264(14) 0.462(6) 0.1498(10) 0.0640(13) Uani 0.204(11) 1 d G . P B 2
H23' H 0.702875 0.482274 0.106173 0.077 Uiso 0.204(11) 1 calc R U P B 2
C24' C 0.6944(11) 0.469(6) 0.1860(14) 0.0640(13) Uani 0.204(11) 1 d G . P B 2
H24' H 0.648971 0.494358 0.167075 0.077 Uiso 0.204(11) 1 calc R U P B 2
N1 N 0.8389(3) 0.9227(14) 0.6936(3) 0.0654(18) Uani 1 1 d . . . . .
H1A H 0.847775 0.820701 0.681289 0.079 Uiso 1 1 calc R U . . .
H1B H 0.850049 1.023820 0.682764 0.079 Uiso 1 1 calc R U . . .
N2 N 0.7923(5) 0.7700(11) 0.7441(4) 0.063(2) Uani 1 1 d . . . . .
H2A H 0.771399 0.768369 0.766396 0.076 Uiso 1 1 calc R U . . .
H2B H 0.802483 0.669184 0.732121 0.076 Uiso 1 1 calc R U . . .
N3 N 0.7933(4) 1.0759(10) 0.7465(4) 0.060(2) Uani 1 1 d . . . . .
H3A H 0.772367 1.074224 0.768807 0.072 Uiso 1 1 calc R U . . .
H3B H 0.804101 1.178291 0.736127 0.072 Uiso 1 1 calc R U . . .
C25 C 0.8086(4) 0.9241(17) 0.7285(4) 0.0566(19) Uani 1 1 d . . . . .
N4 N 0.2648(4) 0.9285(15) 0.1258(3) 0.072(2) Uani 1 1 d . . . . .
H4A H 0.274593 1.031206 0.145574 0.086 Uiso 1 1 calc R U . . .
H4B H 0.273401 0.828106 0.146942 0.086 Uiso 1 1 calc R U . . .
N5 N 0.2242(5) 0.7695(11) 0.0330(4) 0.072(3) Uani 1 1 d . . . . .
H5A H 0.207351 0.770198 -0.007910 0.086 Uiso 1 1 calc R U . . .
H5B H 0.232365 0.667571 0.053234 0.086 Uiso 1 1 calc R U . . .
N6 N 0.2250(5) 1.0729(13) 0.0342(4) 0.077(3) Uani 1 1 d . . . . .
H6A H 0.234970 1.175074 0.054323 0.093 Uiso 1 1 calc R U . . .
H6B H 0.206623 1.071636 -0.006864 0.093 Uiso 1 1 calc R U . . .
C26 C 0.2374(4) 0.9249(19) 0.0647(4) 0.067(2) Uani 1 1 d . . . . .
N7 N 0.8807(3) 0.9247(14) 0.1523(3) 0.0609(17) Uani 1 1 d . . . . .
H7A H 0.858547 1.024255 0.138075 0.073 Uiso 1 1 calc R U . . .
H7B H 0.861851 0.821351 0.137435 0.073 Uiso 1 1 calc R U . . .
N8 N 0.9735(4) 0.7754(11) 0.2171(4) 0.057(2) Uani 1 1 d . . . . .
H8A H 0.953236 0.673954 0.201797 0.069 Uiso 1 1 calc R U . . .
H8B H 1.014594 0.775212 0.246242 0.069 Uiso 1 1 calc R U . . .
N9 N 0.9725(4) 1.0811(11) 0.2198(4) 0.060(2) Uani 1 1 d . . . . .
H9A H 0.951880 1.183311 0.206683 0.072 Uiso 1 1 calc R U . . .
H9B H 1.013567 1.079774 0.248959 0.072 Uiso 1 1 calc R U . . .
C27 C 0.9419(4) 0.9303(17) 0.1959(3) 0.0518(18) Uani 1 1 d . . . . .
O10 O 0.4537(4) 0.0527(14) 0.5467(4) 0.090(3) Uani 0.892(11) 1 d D . P C 1
C28 C 0.5057(6) 0.1181(17) 0.5586(6) 0.076(3) Uani 0.892(11) 1 d D . P C 1
C29 C 0.5430(6) 0.231(2) 0.6137(6) 0.082(4) Uani 0.892(11) 1 d D . P C 1
H29 H 0.523506 0.262623 0.639252 0.098 Uiso 0.892(11) 1 calc R U P C 1
C30 C 0.6036(6) 0.2921(16) 0.6296(6) 0.075(4) Uani 0.892(11) 1 d D . P C 1
C31 C 0.6352(6) 0.2502(17) 0.5918(6) 0.086(4) Uani 0.892(11) 1 d D . P C 1
H31A H 0.682565 0.236206 0.620143 0.103 Uiso 0.892(11) 1 calc R U P C 1
H31B H 0.629929 0.353999 0.564667 0.103 Uiso 0.892(11) 1 calc R U P C 1
C32 C 0.6118(5) 0.0863(15) 0.5510(6) 0.069(3) Uani 0.892(11) 1 d D . P C 1
C33 C 0.5375(5) 0.0927(17) 0.5171(5) 0.071(3) Uani 0.892(11) 1 d D . P C 1
H33A H 0.523598 0.191472 0.486480 0.086 Uiso 0.892(11) 1 calc R U P C 1
H33B H 0.521051 -0.019677 0.493479 0.086 Uiso 0.892(11) 1 calc R U P C 1
C34 C 0.6393(6) 0.406(2) 0.6852(7) 0.112(5) Uani 0.892(11) 1 d D U P C 1
H34A H 0.682218 0.436907 0.689086 0.168 Uiso 0.892(11) 1 calc R U P C 1
H34B H 0.614328 0.515355 0.680761 0.168 Uiso 0.892(11) 1 calc R U P C 1
H34C H 0.645150 0.341431 0.722551 0.168 Uiso 0.892(11) 1 calc R U P C 1
C35 C 0.6345(7) 0.085(2) 0.5005(7) 0.097(4) Uani 0.892(11) 1 d D . P C 1
H35A H 0.620171 0.195520 0.476043 0.145 Uiso 0.892(11) 1 calc R U P C 1
H35B H 0.682233 0.077356 0.520439 0.145 Uiso 0.892(11) 1 calc R U P C 1
H35C H 0.615338 -0.017419 0.472926 0.145 Uiso 0.892(11) 1 calc R U P C 1
C36 C 0.6336(5) -0.083(2) 0.5888(5) 0.086(3) Uani 0.892(11) 1 d D . P C 1
H36A H 0.617640 -0.185722 0.560857 0.130 Uiso 0.892(11) 1 calc R U P C 1
H36B H 0.681463 -0.085707 0.611707 0.130 Uiso 0.892(11) 1 calc R U P C 1
H36C H 0.615914 -0.086038 0.618399 0.130 Uiso 0.892(11) 1 calc R U P C 1
O11 O 1.0976(4) 0.9909(14) 0.5701(4) 0.100(3) Uani 0.917(11) 1 d . U P D 1
C37 C 1.0611(7) 0.874(2) 0.5733(6) 0.093(5) Uani 0.917(11) 1 d . . P D 1
C38 C 1.0868(7) 0.706(2) 0.6077(6) 0.104(5) Uani 0.917(11) 1 d . . P D 1
H38 H 1.131975 0.680480 0.623759 0.125 Uiso 0.917(11) 1 calc R U P D 1
C39 C 1.0497(7) 0.5890(19) 0.6172(5) 0.081(4) Uani 0.917(11) 1 d . . P D 1
C40 C 0.9781(6) 0.6129(17) 0.5926(6) 0.080(4) Uani 0.917(11) 1 d . . P D 1
H40A H 0.965480 0.565324 0.623584 0.096 Uiso 0.917(11) 1 calc R U P D 1
H40B H 0.954954 0.541778 0.554002 0.096 Uiso 0.917(11) 1 calc R U P D 1
C41 C 0.9550(6) 0.8083(16) 0.5782(6) 0.073(3) Uani 0.917(11) 1 d . . P D 1
C42 C 0.9865(5) 0.901(3) 0.5408(5) 0.084(4) Uani 0.917(11) 1 d . . P D 1
H42A H 0.967274 0.850776 0.498167 0.100 Uiso 0.917(11) 1 calc R U P D 1
H42B H 0.976578 1.030196 0.537293 0.100 Uiso 0.917(11) 1 calc R U P D 1
C43 C 1.0751(7) 0.414(3) 0.6491(6) 0.112(5) Uani 0.917(11) 1 d . U P D 1
H43A H 1.039658 0.348339 0.651320 0.167 Uiso 0.917(11) 1 calc R U P D 1
H43B H 1.091876 0.344435 0.625560 0.167 Uiso 0.917(11) 1 calc R U P D 1
H43C H 1.110365 0.435308 0.691444 0.167 Uiso 0.917(11) 1 calc R U P D 1
C44 C 0.8819(5) 0.8184(17) 0.5407(6) 0.076(3) Uani 0.917(11) 1 d . . P D 1
H44A H 0.867795 0.753592 0.501342 0.113 Uiso 0.917(11) 1 calc R U P D 1
H44B H 0.861814 0.764657 0.564360 0.113 Uiso 0.917(11) 1 calc R U P D 1
H44C H 0.868478 0.943425 0.531764 0.113 Uiso 0.917(11) 1 calc R U P D 1
C45 C 0.9756(5) 0.9102(19) 0.6391(5) 0.067(3) Uani 0.917(11) 1 d . . P D 1
H45A H 1.023229 0.905041 0.664300 0.100 Uiso 0.917(11) 1 calc R U P D 1
H45B H 0.961704 1.034811 0.629767 0.100 Uiso 0.917(11) 1 calc R U P D 1
H45C H 0.955040 0.856043 0.662364 0.100 Uiso 0.917(11) 1 calc R U P D 1
O12 O 0.5452(15) 0.548(5) 0.0921(14) 0.285(15) Uani 0.734(17) 1 d D U P E 1
C46 C 0.576(2) 0.584(6) 0.0627(16) 0.272(11) Uani 0.734(17) 1 d D . P E 1
C47 C 0.620(2) 0.741(6) 0.0752(16) 0.272(11) Uani 0.734(17) 1 d D . P E 1
H47 H 0.635574 0.798998 0.114404 0.326 Uiso 0.734(17) 1 calc R U P E 1
C48 C 0.639(2) 0.806(6) 0.0348(17) 0.272(11) Uani 0.734(17) 1 d D . P E 1
C49 C 0.610(2) 0.752(6) -0.0281(16) 0.272(11) Uani 0.734(17) 1 d D . P E 1
H49A H 0.646117 0.741186 -0.039287 0.326 Uiso 0.734(17) 1 calc R U P E 1
H49B H 0.581957 0.850764 -0.053286 0.326 Uiso 0.734(17) 1 calc R U P E 1
C50 C 0.5710(17) 0.586(5) -0.0494(15) 0.272(11) Uani 0.734(17) 1 d D . P E 1
C51 C 0.5393(16) 0.567(6) -0.0070(15) 0.272(11) Uani 0.734(17) 1 d D U P E 1
H51A H 0.503667 0.656547 -0.021400 0.326 Uiso 0.734(17) 1 calc R U P E 1
H51B H 0.518027 0.448675 -0.015695 0.326 Uiso 0.734(17) 1 calc R U P E 1
C52 C 0.6892(16) 0.928(6) 0.0386(16) 0.230(15) Uani 0.734(17) 1 d D U P E 1
H52A H 0.686646 0.940761 -0.002654 0.345 Uiso 0.734(17) 1 calc R U P E 1
H52B H 0.682540 1.044942 0.052981 0.345 Uiso 0.734(17) 1 calc R U P E 1
H52C H 0.732237 0.881769 0.068136 0.345 Uiso 0.734(17) 1 calc R U P E 1
C53 C 0.5092(19) 0.615(7) -0.1153(16) 0.300(15) Uani 0.734(17) 1 d D U P E 1
H53A H 0.483802 0.504556 -0.128666 0.450 Uiso 0.734(17) 1 calc R U P E 1
H53B H 0.481871 0.710290 -0.112114 0.450 Uiso 0.734(17) 1 calc R U P E 1
H53C H 0.523647 0.649009 -0.145898 0.450 Uiso 0.734(17) 1 calc R U P E 1
C54 C 0.599(2) 0.406(6) -0.0485(19) 0.29(2) Uani 0.734(17) 1 d D U P E 1
H54A H 0.563945 0.317061 -0.064634 0.430 Uiso 0.734(17) 1 calc R U P E 1
H54B H 0.620967 0.407507 -0.074601 0.430 Uiso 0.734(17) 1 calc R U P E 1
H54C H 0.630769 0.375061 -0.005538 0.430 Uiso 0.734(17) 1 calc R U P E 1
O13 O 0.8716(10) 0.921(4) 0.0102(9) 0.193(5) Uani 0.657(12) 1 d D U P F -1
C55 C 0.9206(12) 0.930(3) 0.0062(12) 0.193(5) Uani 0.657(12) 1 d D . P F -1
C56 C 0.9286(13) 0.965(4) -0.0491(12) 0.193(5) Uani 0.657(12) 1 d D . P F -1
H56 H 0.892192 0.976879 -0.089418 0.232 Uiso 0.657(12) 1 calc R U P F -1
C57 C 0.9917(13) 0.978(5) -0.0396(12) 0.193(5) Uani 0.657(12) 1 d D . P F -1
C58 C 1.0503(13) 0.938(5) 0.0149(11) 0.193(5) Uani 0.657(12) 1 d D . P F -1
H58A H 1.087075 0.999267 0.012931 0.232 Uiso 0.657(12) 1 calc R U P F -1
H58B H 1.058420 0.807698 0.016040 0.232 Uiso 0.657(12) 1 calc R U P F -1
C59 C 1.0491(13) 0.990(4) 0.0727(12) 0.193(5) Uani 0.657(12) 1 d D . P F -1
C60 C 0.9845(12) 0.902(5) 0.0620(12) 0.193(5) Uani 0.657(12) 1 d D . P F -1
H60A H 0.992332 0.772178 0.065083 0.232 Uiso 0.657(12) 1 calc R U P F -1
H60B H 0.978157 0.935914 0.098261 0.232 Uiso 0.657(12) 1 calc R U P F -1
C61 C 1.0147(15) 1.002(5) -0.0842(13) 0.193(5) Uani 0.657(12) 1 d D . P F -1
H61A H 1.062552 1.006848 -0.062721 0.290 Uiso 0.657(12) 1 calc R U P F -1
H61B H 1.000114 0.902050 -0.113633 0.290 Uiso 0.657(12) 1 calc R U P F -1
H61C H 0.997252 1.113724 -0.106972 0.290 Uiso 0.657(12) 1 calc R U P F -1
C62 C 1.1048(13) 0.900(5) 0.1306(12) 0.193(5) Uani 0.657(12) 1 d D . P F -1
H62A H 1.102556 0.937349 0.168257 0.290 Uiso 0.657(12) 1 calc R U P F -1
H62B H 1.100188 0.769909 0.126355 0.290 Uiso 0.657(12) 1 calc R U P F -1
H62C H 1.147090 0.935081 0.133933 0.290 Uiso 0.657(12) 1 calc R U P F -1
C63 C 1.0402(16) 1.183(4) 0.0839(15) 0.193(5) Uani 0.657(12) 1 d D . P F -1
H63A H 1.040446 1.195119 0.124224 0.290 Uiso 0.657(12) 1 calc R U P F -1
H63B H 1.075940 1.253105 0.084101 0.290 Uiso 0.657(12) 1 calc R U P F -1
H63C H 0.998388 1.225615 0.050603 0.290 Uiso 0.657(12) 1 calc R U P F -1

loop_
_atom_site_aniso_label
_atom_site_aniso_U_11
_atom_site_aniso_U_22
_atom_site_aniso_U_33
_atom_site_aniso_U_23
_atom_site_aniso_U_13
_atom_site_aniso_U_12
S1 0.0433(10) 0.0386(9) 0.0567(11) -0.0070(15) 0.0201(9) -0.0040(14)
S2 0.0549(11) 0.0480(11) 0.0545(11) 0.0032(16) 0.0225(9) -0.0017(16)
S3 0.0700(13) 0.0399(10) 0.0465(10) -0.0010(16) 0.0220(10) 0.0029(16)
O1 0.048(4) 0.036(4) 0.062(4) -0.004(3) 0.021(4) 0.000(3)
O2 0.052(3) 0.043(3) 0.064(3) 0.008(4) 0.028(2) 0.006(4)
O3 0.039(4) 0.040(4) 0.066(4) -0.001(3) 0.018(3) 0.003(3)
O4 0.065(4) 0.041(4) 0.062(4) -0.001(3) 0.030(4) -0.001(3)
O5 0.055(3) 0.055(3) 0.060(3) 0.006(5) 0.024(3) -0.001(4)
O6 0.065(5) 0.045(4) 0.067(4) -0.005(4) 0.031(4) -0.002(4)
O7 0.093(5) 0.049(4) 0.042(4) 0.001(3) 0.024(4) 0.006(4)
O8 0.063(3) 0.042(3) 0.049(3) -0.001(4) 0.022(3) 0.003(4)
O9 0.068(5) 0.040(4) 0.047(4) 0.001(3) 0.017(4) 0.003(3)
C1 0.051(5) 0.098(8) 0.056(5) 0.011(7) 0.021(4) 0.005(7)
C2 0.058(5) 0.080(8) 0.069(6) 0.000(6) 0.029(5) -0.007(6)
C3 0.047(5) 0.082(9) 0.064(5) 0.006(6) 0.021(4) 0.002(5)
C4 0.065(6) 0.080(8) 0.051(5) 0.005(6) 0.016(5) 0.000(6)
C5 0.056(5) 0.088(8) 0.059(5) -0.017(6) 0.026(4) -0.011(6)
C6 0.045(5) 0.101(10) 0.067(6) 0.007(7) 0.020(4) 0.002(6)
C7 0.048(5) 0.066(6) 0.062(5) 0.000(6) 0.024(4) -0.006(6)
C8 0.051(5) 0.072(6) 0.060(6) -0.011(5) 0.020(5) 0.015(5)
C9 0.045(5) 0.068(5) 0.059(6) -0.007(5) 0.016(5) 0.006(4)
C10 0.042(4) 0.040(4) 0.053(4) -0.007(6) 0.020(3) -0.009(6)
C11 0.046(5) 0.054(5) 0.069(6) 0.004(5) 0.030(5) 0.000(4)
C12 0.050(5) 0.055(5) 0.071(6) 0.001(5) 0.029(5) 0.001(5)
C13 0.056(2) 0.072(3) 0.055(2) 0.008(3) 0.0181(18) -0.004(3)
C14 0.056(2) 0.072(3) 0.055(2) 0.008(3) 0.0181(18) -0.004(3)
C15 0.056(2) 0.072(3) 0.055(2) 0.008(3) 0.0181(18) -0.004(3)
C16 0.056(2) 0.072(3) 0.055(2) 0.008(3) 0.0181(18) -0.004(3)
C17 0.056(2) 0.072(3) 0.055(2) 0.008(3) 0.0181(18) -0.004(3)
C18 0.056(2) 0.072(3) 0.055(2) 0.008(3) 0.0181(18) -0.004(3)
C13' 0.056(2) 0.072(3) 0.055(2) 0.008(3) 0.0181(18) -0.004(3)
C14' 0.056(2) 0.072(3) 0.055(2) 0.008(3) 0.0181(18) -0.004(3)
C15' 0.056(2) 0.072(3) 0.055(2) 0.008(3) 0.0181(18) -0.004(3)
C16' 0.056(2) 0.072(3) 0.055(2) 0.008(3) 0.0181(18) -0.004(3)
C17' 0.056(2) 0.072(3) 0.055(2) 0.008(3) 0.0181(18) -0.004(3)
C18' 0.056(2) 0.072(3) 0.055(2) 0.008(3) 0.0181(18) -0.004(3)
C19 0.061(2) 0.064(3) 0.059(2) -0.011(2) 0.022(2) -0.006(3)
C20 0.061(2) 0.064(3) 0.059(2) -0.011(2) 0.022(2) -0.006(3)
C21 0.061(2) 0.064(3) 0.059(2) -0.011(2) 0.022(2) -0.006(3)
C22 0.061(2) 0.064(3) 0.059(2) -0.011(2) 0.022(2) -0.006(3)
C23 0.061(2) 0.064(3) 0.059(2) -0.011(2) 0.022(2) -0.006(3)
C24 0.061(2) 0.064(3) 0.059(2) -0.011(2) 0.022(2) -0.006(3)
C19' 0.061(2) 0.064(3) 0.059(2) -0.011(2) 0.022(2) -0.006(3)
C20' 0.061(2) 0.064(3) 0.059(2) -0.011(2) 0.022(2) -0.006(3)
C21' 0.061(2) 0.064(3) 0.059(2) -0.011(2) 0.022(2) -0.006(3)
C22' 0.061(2) 0.064(3) 0.059(2) -0.011(2) 0.022(2) -0.006(3)
C23' 0.061(2) 0.064(3) 0.059(2) -0.011(2) 0.022(2) -0.006(3)
C24' 0.061(2) 0.064(3) 0.059(2) -0.011(2) 0.022(2) -0.006(3)
N1 0.086(5) 0.034(3) 0.096(5) 0.003(6) 0.059(4) -0.002(6)
N2 0.085(7) 0.045(5) 0.077(6) 0.001(5) 0.052(6) 0.003(5)
N3 0.076(6) 0.031(4) 0.088(6) 0.001(4) 0.050(6) -0.002(4)
C25 0.061(5) 0.042(4) 0.070(5) 0.004(7) 0.033(4) 0.004(7)
N4 0.117(6) 0.045(3) 0.044(4) 0.001(5) 0.030(4) 0.013(7)
N5 0.118(8) 0.035(5) 0.044(5) 0.001(4) 0.023(5) 0.005(5)
N6 0.112(8) 0.054(6) 0.047(5) -0.001(5) 0.022(5) 0.002(6)
C26 0.085(6) 0.054(5) 0.056(5) 0.020(8) 0.029(5) 0.015(8)
N7 0.062(4) 0.041(3) 0.061(4) -0.005(5) 0.013(3) 0.003(6)
N8 0.045(5) 0.045(5) 0.063(5) 0.002(4) 0.010(4) 0.005(4)
N9 0.059(5) 0.040(5) 0.069(6) 0.007(5) 0.018(5) 0.009(4)
C27 0.054(4) 0.045(4) 0.046(4) 0.010(7) 0.014(4) 0.003(7)
O10 0.048(5) 0.114(7) 0.106(7) -0.003(6) 0.035(5) -0.009(5)
C28 0.062(8) 0.076(8) 0.081(9) 0.010(7) 0.026(7) 0.014(7)
C29 0.066(8) 0.107(10) 0.073(8) 0.004(8) 0.034(7) 0.019(8)
C30 0.059(7) 0.065(7) 0.077(8) -0.007(6) 0.012(7) 0.015(6)
C31 0.072(8) 0.073(8) 0.092(9) 0.001(7) 0.020(8) -0.012(7)
C32 0.051(6) 0.056(7) 0.090(8) 0.003(6) 0.025(6) 0.002(5)
C33 0.063(7) 0.065(7) 0.079(8) 0.003(6) 0.028(6) 0.002(6)
C34 0.091(8) 0.093(9) 0.110(8) -0.015(9) 0.014(6) 0.021(8)
C35 0.087(9) 0.112(11) 0.107(10) -0.002(9) 0.059(9) -0.002(8)
C36 0.060(6) 0.100(9) 0.085(7) -0.014(11) 0.023(6) -0.003(10)
O11 0.072(5) 0.135(8) 0.094(6) 0.032(5) 0.040(5) 0.002(5)
C37 0.082(9) 0.125(14) 0.069(8) 0.016(8) 0.033(7) -0.004(9)
C38 0.087(10) 0.157(15) 0.091(10) 0.045(10) 0.061(8) 0.046(10)
C39 0.103(10) 0.092(9) 0.064(7) 0.010(7) 0.052(7) 0.032(8)
C40 0.096(9) 0.071(8) 0.094(9) -0.007(7) 0.061(8) 0.008(7)
C41 0.076(8) 0.074(8) 0.087(8) 0.003(6) 0.053(7) -0.003(6)
C42 0.069(6) 0.126(12) 0.062(6) 0.018(9) 0.036(5) 0.007(9)
C43 0.124(9) 0.119(10) 0.107(8) 0.014(9) 0.067(7) 0.031(9)
C44 0.059(7) 0.077(8) 0.086(8) 0.000(7) 0.031(6) -0.002(6)
C45 0.069(6) 0.065(7) 0.074(6) 0.008(7) 0.039(5) 0.005(7)
O12 0.284(19) 0.31(2) 0.276(18) 0.022(13) 0.145(14) 0.010(13)
C46 0.268(12) 0.276(13) 0.274(13) 0.003(7) 0.130(8) -0.007(7)
C47 0.268(12) 0.276(13) 0.274(13) 0.003(7) 0.130(8) -0.007(7)
C48 0.268(12) 0.276(13) 0.274(13) 0.003(7) 0.130(8) -0.007(7)
C49 0.268(12) 0.276(13) 0.274(13) 0.003(7) 0.130(8) -0.007(7)
C50 0.268(12) 0.276(13) 0.274(13) 0.003(7) 0.130(8) -0.007(7)
C51 0.268(12) 0.276(13) 0.274(13) 0.003(7) 0.130(8) -0.007(7)
C52 0.229(18) 0.221(19) 0.243(19) -0.006(13) 0.112(13) 0.006(13)
C53 0.287(17) 0.31(2) 0.286(15) 0.014(14) 0.122(10) -0.002(14)
C54 0.27(2) 0.28(3) 0.30(2) -0.007(14) 0.131(15) 0.000(14)
O13 0.177(8) 0.238(10) 0.175(8) -0.015(8) 0.090(6) 0.023(8)
C55 0.177(8) 0.238(10) 0.175(8) -0.015(8) 0.090(6) 0.023(8)
C56 0.177(8) 0.238(10) 0.175(8) -0.015(8) 0.090(6) 0.023(8)
C57 0.177(8) 0.238(10) 0.175(8) -0.015(8) 0.090(6) 0.023(8)
C58 0.177(8) 0.238(10) 0.175(8) -0.015(8) 0.090(6) 0.023(8)
C59 0.177(8) 0.238(10) 0.175(8) -0.015(8) 0.090(6) 0.023(8)
C60 0.177(8) 0.238(10) 0.175(8) -0.015(8) 0.090(6) 0.023(8)
C61 0.177(8) 0.238(10) 0.175(8) -0.015(8) 0.090(6) 0.023(8)
C62 0.177(8) 0.238(10) 0.175(8) -0.015(8) 0.090(6) 0.023(8)
C63 0.177(8) 0.238(10) 0.175(8) -0.015(8) 0.090(6) 0.023(8)

loop_
_atom_type_symbol
_atom_type_description
_atom_type_scat_dispersion_real
_atom_type_scat_dispersion_imag
_atom_type_scat_source
C C 0.0033 0.0016 'International Tables Vol C Tables 4.2.6.8 and 6.1.1.4'
H H 0.0000 0.0000 'International Tables Vol C Tables 4.2.6.8 and 6.1.1.4'
N N 0.0061 0.0033 'International Tables Vol C Tables 4.2.6.8 and 6.1.1.4'
O O 0.0106 0.0060 'International Tables Vol C Tables 4.2.6.8 and 6.1.1.4'
S S 0.1246 0.1234 'International Tables Vol C Tables 4.2.6.8 and 6.1.1.4'

loop_
_geom_angle_atom_site_label_1
_geom_angle_atom_site_label_2
_geom_angle_atom_site_label_3
_geom_angle
O2 S1 O1 112.3(4)
O2 S1 O3 112.9(4)
O1 S1 O3 111.4(3)
O2 S1 C10 106.4(3)
O1 S1 C10 105.9(4)
O3 S1 C10 107.3(5)
O6 S2 O5 113.8(4)
O6 S2 O4 111.1(3)
O5 S2 O4 112.5(4)
O6 S2 C16' 107.2(13)
O5 S2 C16' 103.8(9)
O4 S2 C16' 108.0(12)
O6 S2 C16 106.6(8)
O5 S2 C16 107.4(5)
O4 S2 C16 104.9(8)
O9 S3 O8 112.1(4)
O9 S3 O7 112.4(3)
O8 S3 O7 112.2(4)
O9 S3 C22 106.0(7)
O8 S3 C22 105.3(4)
O7 S3 C22 108.3(7)
O9 S3 C22' 101.8(15)
O8 S3 C22' 110.2(10)
O7 S3 C22' 107.6(15)
C6 C1 C2 117.9(8)
C6 C1 C7 121.1(7)
C2 C1 C7 120.8(8)
C1 C2 C3 120.8(8)
C1 C2 H2 119.6
C3 C2 H2 119.6
C4 C3 C2 118.5(7)
C4 C3 C13 122.9(9)
C2 C3 C13 118.6(9)
C4 C3 C13' 117.9(13)
C2 C3 C13' 122.9(13)
C5 C4 C3 122.3(8)
C5 C4 H4 118.8
C3 C4 H4 118.8
C4 C5 C6 117.8(7)
C4 C5 C19' 120.7(15)
C6 C5 C19' 121.6(15)
C4 C5 C19 121.3(9)
C6 C5 C19 120.7(9)
C1 C6 C5 122.6(8)
C1 C6 H6 118.7
C5 C6 H6 118.7
C12 C7 C8 117.9(8)
C12 C7 C1 122.4(9)
C8 C7 C1 119.6(9)
C9 C8 C7 122.2(9)
C9 C8 H8 118.9
C7 C8 H8 118.9
C8 C9 C10 118.1(8)
C8 C9 H9 121.0
C10 C9 H9 121.0
C11 C10 C9 121.8(7)
C11 C10 S1 120.3(7)
C9 C10 S1 117.9(7)
C10 C11 C12 118.9(8)
C10 C11 H11 120.5
C12 C11 H11 120.5
C7 C12 C11 121.2(8)
C7 C12 H12 119.4
C11 C12 H12 119.4
C18 C13 C14 118.3(10)
C18 C13 C3 119.6(13)
C14 C13 C3 122.1(12)
C15 C14 C13 121.8(12)
C15 C14 H14 119.1
C13 C14 H14 119.1
C16 C15 C14 120.4(13)
C16 C15 H15 119.8
C14 C15 H15 119.8
C15 C16 C17 120.7(11)
C15 C16 S2 121.4(13)
C17 C16 S2 117.8(12)
C16 C17 C18 118.7(12)
C16 C17 H17 120.7
C18 C17 H17 120.7
C13 C18 C17 119.8(12)
C13 C18 H18 120.1
C17 C18 H18 120.1
C14' C13' C18' 120.0
C14' C13' C3 114.5(17)
C18' C13' C3 125.2(17)
C13' C14' C15' 120.0
C13' C14' H14' 120.0
C15' C14' H14' 120.0
C16' C15' C14' 120.0
C16' C15' H15' 120.0
C14' C15' H15' 120.0
C15' C16' C17' 120.0
C15' C16' S2 118.1(15)
C17' C16' S2 121.9(15)
C18' C17' C16' 120.0
C18' C17' H17' 120.0
C16' C17' H17' 120.0
C17' C18' C13' 120.0
C17' C18' H18' 120.0
C13' C18' H18' 120.0
C24 C19 C20 116.5(10)
C24 C19 C5 123.1(11)
C20 C19 C5 119.7(11)
C21 C20 C19 121.5(11)
C21 C20 H20 119.3
C19 C20 H20 119.3
C20 C21 C22 121.9(11)
C20 C21 H21 119.1
C22 C21 H21 119.1
C21 C22 C23 118.1(10)
C21 C22 S3 121.2(10)
C23 C22 S3 120.5(11)
C22 C23 C24 119.9(11)
C22 C23 H23 120.1
C24 C23 H23 120.1
C19 C24 C23 121.9(11)
C19 C24 H24 119.1
C23 C24 H24 119.1
C20' C19' C24' 120.0
C20' C19' C5 121(2)
C24' C19' C5 119(2)
C21' C20' C19' 120.0
C21' C20' H20' 120.0
C19' C20' H20' 120.0
C22' C21' C20' 120.0
C22' C21' H21' 120.0
C20' C21' H21' 120.0
C21' C22' C23' 120.0
C21' C22' S3 115.2(18)
C23' C22' S3 124.5(19)
C24' C23' C22' 120.0
C24' C23' H23' 120.0
C22' C23' H23' 120.0
C23' C24' C19' 120.0
C23' C24' H24' 120.0
C19' C24' H24' 120.0
C25 N1 H1A 120.0
C25 N1 H1B 120.0
H1A N1 H1B 120.0
C25 N2 H2A 120.0
C25 N2 H2B 120.0
H2A N2 H2B 120.0
C25 N3 H3A 120.0
C25 N3 H3B 120.0
H3A N3 H3B 120.0
N2 C25 N3 120.0(7)
N2 C25 N1 118.7(11)
N3 C25 N1 121.3(11)
C26 N4 H4A 120.0
C26 N4 H4B 120.0
H4A N4 H4B 120.0
C26 N5 H5A 120.0
C26 N5 H5B 120.0
H5A N5 H5B 120.0
C26 N6 H6A 120.0
C26 N6 H6B 120.0
H6A N6 H6B 120.0
N6 C26 N4 119.4(12)
N6 C26 N5 119.0(7)
N4 C26 N5 121.5(11)
C27 N7 H7A 120.0
C27 N7 H7B 120.0
H7A N7 H7B 120.0
C27 N8 H8A 120.0
C27 N8 H8B 120.0
H8A N8 H8B 120.0
C27 N9 H9A 120.0
C27 N9 H9B 120.0
H9A N9 H9B 120.0
N7 C27 N9 122.5(11)
N7 C27 N8 118.0(11)
N9 C27 N8 119.4(6)
O10 C28 C29 123.2(11)
O10 C28 C33 122.3(12)
C29 C28 C33 114.5(11)
C30 C29 C28 122.9(11)
C30 C29 H29 118.6
C28 C29 H29 118.6
C29 C30 C31 120.8(11)
C29 C30 C34 121.2(13)
C31 C30 C34 117.9(12)
C30 C31 C32 117.3(10)
C30 C31 H31A 108.0
C32 C31 H31A 108.0
C30 C31 H31B 108.0
C32 C31 H31B 108.0
H31A C31 H31B 107.2
C36 C32 C31 111.7(10)
C36 C32 C33 109.1(9)
C31 C32 C33 107.2(10)
C36 C32 C35 109.8(10)
C31 C32 C35 112.0(10)
C33 C32 C35 106.9(10)
C28 C33 C32 115.1(10)
C28 C33 H33A 108.5
C32 C33 H33A 108.5
C28 C33 H33B 108.5
C32 C33 H33B 108.5
H33A C33 H33B 107.5
C30 C34 H34A 109.5
C30 C34 H34B 109.5
H34A C34 H34B 109.5
C30 C34 H34C 109.5
H34A C34 H34C 109.5
H34B C34 H34C 109.5
C32 C35 H35A 109.5
C32 C35 H35B 109.5
H35A C35 H35B 109.5
C32 C35 H35C 109.5
H35A C35 H35C 109.5
H35B C35 H35C 109.5
C32 C36 H36A 109.5
C32 C36 H36B 109.5
H36A C36 H36B 109.5
C32 C36 H36C 109.5
H36A C36 H36C 109.5
H36B C36 H36C 109.5
O11 C37 C38 122.1(13)
O11 C37 C42 120.5(13)
C38 C37 C42 117.4(14)
C39 C38 C37 123.0(13)
C39 C38 H38 118.5
C37 C38 H38 118.5
C38 C39 C40 122.9(12)
C38 C39 C43 122.8(13)
C40 C39 C43 114.1(13)
C39 C40 C41 114.1(11)
C39 C40 H40A 108.7
C41 C40 H40A 108.7
C39 C40 H40B 108.7
C41 C40 H40B 108.7
H40A C40 H40B 107.6
C44 C41 C45 108.3(9)
C44 C41 C40 110.9(10)
C45 C41 C40 109.7(11)
C44 C41 C42 108.9(10)
C45 C41 C42 108.6(10)
C40 C41 C42 110.3(11)
C37 C42 C41 111.1(10)
C37 C42 H42A 109.4
C41 C42 H42A 109.4
C37 C42 H42B 109.4
C41 C42 H42B 109.4
H42A C42 H42B 108.0
C39 C43 H43A 109.5
C39 C43 H43B 109.5
H43A C43 H43B 109.5
C39 C43 H43C 109.5
H43A C43 H43C 109.5
H43B C43 H43C 109.5
C41 C44 H44A 109.5
C41 C44 H44B 109.5
H44A C44 H44B 109.5
C41 C44 H44C 109.5
H44A C44 H44C 109.5
H44B C44 H44C 109.5
C41 C45 H45A 109.5
C41 C45 H45B 109.5
H45A C45 H45B 109.5
C41 C45 H45C 109.5
H45A C45 H45C 109.5
H45B C45 H45C 109.5
O12 C46 C47 125(4)
O12 C46 C51 116(3)
C47 C46 C51 106(3)
C48 C47 C46 124(3)
C48 C47 H47 118.0
C46 C47 H47 118.0
C47 C48 C49 123(3)
C47 C48 C52 135(3)
C49 C48 C52 102(3)
C48 C49 C50 121(3)
C48 C49 H49A 107.0
C50 C49 H49A 107.0
C48 C49 H49B 107.0
C50 C49 H49B 107.0
H49A C49 H49B 106.8
C49 C50 C54 124(3)
C49 C50 C51 105(2)
C54 C50 C51 105(3)
C49 C50 C53 110(3)
C54 C50 C53 109(3)
C51 C50 C53 102(3)
C46 C51 C50 123(3)
C46 C51 H51A 106.5
C50 C51 H51A 106.5
C46 C51 H51B 106.5
C50 C51 H51B 106.5
H51A C51 H51B 106.5
C48 C52 H52A 109.5
C48 C52 H52B 109.5
H52A C52 H52B 109.5
C48 C52 H52C 109.5
H52A C52 H52C 109.5
H52B C52 H52C 109.5
C50 C53 H53A 109.5
C50 C53 H53B 109.5
H53A C53 H53B 109.5
C50 C53 H53C 109.5
H53A C53 H53C 109.5
H53B C53 H53C 109.5
C50 C54 H54A 109.5
C50 C54 H54B 109.5
H54A C54 H54B 109.5
C50 C54 H54C 109.5
H54A C54 H54C 109.5
H54B C54 H54C 109.5
O13 C55 C56 129(2)
O13 C55 C60 120(2)
C56 C55 C60 111(2)
C57 C56 C55 116(2)
C57 C56 H56 121.9
C55 C56 H56 121.9
C56 C57 C58 128(2)
C56 C57 C61 129(2)
C58 C57 C61 102(2)
C57 C58 C59 113(2)
C57 C58 H58A 108.9
C59 C58 H58A 108.9
C57 C58 H58B 108.9
C59 C58 H58B 108.9
H58A C58 H58B 107.7
C58 C59 C63 120(3)
C58 C59 C60 100(2)
C63 C59 C60 104(2)
C58 C59 C62 112(2)
C63 C59 C62 112(2)
C60 C59 C62 107(2)
C55 C60 C59 125(2)
C55 C60 H60A 106.1
C59 C60 H60A 106.1
C55 C60 H60B 106.1
C59 C60 H60B 106.1
H60A C60 H60B 106.3
C57 C61 H61A 109.5
C57 C61 H61B 109.5
H61A C61 H61B 109.5
C57 C61 H61C 109.5
H61A C61 H61C 109.5
H61B C61 H61C 109.5
C59 C62 H62A 109.5
C59 C62 H62B 109.5
H62A C62 H62B 109.5
C59 C62 H62C 109.5
H62A C62 H62C 109.5
H62B C62 H62C 109.5
C59 C63 H63A 109.5
C59 C63 H63B 109.5
H63A C63 H63B 109.5
C59 C63 H63C 109.5
H63A C63 H63C 109.5
H63B C63 H63C 109.5

loop_
_geom_bond_atom_site_label_1
_geom_bond_atom_site_label_2
_geom_bond_distance
S1 O2 1.452(5)
S1 O1 1.458(7)
S1 O3 1.467(7)
S1 C10 1.777(7)
S2 O6 1.451(7)
S2 O5 1.454(5)
S2 O4 1.476(7)
S2 C16' 1.772(13)
S2 C16 1.772(12)
S3 O9 1.434(7)
S3 O8 1.459(5)
S3 O7 1.482(7)
S3 C22 1.744(11)
S3 C22' 1.786(14)
C1 C6 1.391(12)
C1 C2 1.406(12)
C1 C7 1.474(9)
C2 C3 1.411(12)
C2 H2 0.9500
C3 C4 1.390(13)
C3 C13 1.481(11)
C3 C13' 1.487(12)
C4 C5 1.385(12)
C4 H4 0.9500
C5 C6 1.395(12)
C5 C19' 1.482(13)
C5 C19 1.493(11)
C6 H6 0.9500
C7 C12 1.381(13)
C7 C8 1.398(13)
C8 C9 1.364(13)
C8 H8 0.9500
C9 C10 1.399(12)
C9 H9 0.9500
C10 C11 1.358(12)
C11 C12 1.397(13)
C11 H11 0.9500
C12 H12 0.9500
C13 C18 1.359(19)
C13 C14 1.383(19)
C14 C15 1.372(17)
C14 H14 0.9500
C15 C16 1.34(2)
C15 H15 0.9500
C16 C17 1.38(2)
C17 C18 1.443(17)
C17 H17 0.9500
C18 H18 0.9500
C13' C14' 1.3900
C13' C18' 1.3900
C14' C15' 1.3900
C14' H14' 0.9500
C15' C16' 1.3900
C15' H15' 0.9500
C16' C17' 1.3900
C17' C18' 1.3900
C17' H17' 0.9500
C18' H18' 0.9500
C19 C24 1.351(16)
C19 C20 1.408(17)
C20 C21 1.352(17)
C20 H20 0.9500
C21 C22 1.364(18)
C21 H21 0.9500
C22 C23 1.374(18)
C23 C24 1.407(16)
C23 H23 0.9500
C24 H24 0.9500
C19' C20' 1.3900
C19' C24' 1.3900
C20' C21' 1.3900
C20' H20' 0.9500
C21' C22' 1.3900
C21' H21' 0.9500
C22' C23' 1.3900
C23' C24' 1.3900
C23' H23' 0.9500
C24' H24' 0.9500
N1 C25 1.328(10)
N1 H1A 0.8800
N1 H1B 0.8800
N2 C25 1.325(14)
N2 H2A 0.8800
N2 H2B 0.8800
N3 C25 1.326(13)
N3 H3A 0.8800
N3 H3B 0.8800
N4 C26 1.310(10)
N4 H4A 0.8800
N4 H4B 0.8800
N5 C26 1.350(15)
N5 H5A 0.8800
N5 H5B 0.8800
N6 C26 1.290(15)
N6 H6A 0.8800
N6 H6B 0.8800
N7 C27 1.313(9)
N7 H7A 0.8800
N7 H7B 0.8800
N8 C27 1.341(13)
N8 H8A 0.8800
N8 H8B 0.8800
N9 C27 1.316(14)
N9 H9A 0.8800
N9 H9B 0.8800
O10 C28 1.202(13)
C28 C29 1.474(17)
C28 C33 1.513(15)
C29 C30 1.349(16)
C29 H29 0.9500
C30 C31 1.449(16)
C30 C34 1.480(17)
C31 C32 1.511(16)
C31 H31A 0.9900
C31 H31B 0.9900
C32 C36 1.505(18)
C32 C33 1.522(14)
C32 C35 1.541(16)
C33 H33A 0.9900
C33 H33B 0.9900
C34 H34A 0.9800
C34 H34B 0.9800
C34 H34C 0.9800
C35 H35A 0.9800
C35 H35B 0.9800
C35 H35C 0.9800
C36 H36A 0.9800
C36 H36B 0.9800
C36 H36C 0.9800
O11 C37 1.246(15)
C37 C38 1.48(2)
C37 C42 1.539(17)
C38 C39 1.32(2)
C38 H38 0.9500
C39 C40 1.487(17)
C39 C43 1.50(2)
C40 C41 1.542(18)
C40 H40A 0.9900
C40 H40B 0.9900
C41 C44 1.502(16)
C41 C45 1.528(16)
C41 C42 1.568(16)
C42 H42A 0.9900
C42 H42B 0.9900
C43 H43A 0.9800
C43 H43B 0.9800
C43 H43C 0.9800
C44 H44A 0.9800
C44 H44B 0.9800
C44 H44C 0.9800
C45 H45A 0.9800
C45 H45B 0.9800
C45 H45C 0.9800
O12 C46 1.26(2)
C46 C47 1.48(3)
C46 C51 1.50(3)
C47 C48 1.33(3)
C47 H47 0.9500
C48 C49 1.41(3)
C48 C52 1.45(3)
C49 C50 1.49(3)
C49 H49A 0.9900
C49 H49B 0.9900
C50 C54 1.49(3)
C50 C51 1.52(3)
C50 C53 1.58(3)
C51 H51A 0.9900
C51 H51B 0.9900
C52 H52A 0.9800
C52 H52B 0.9800
C52 H52C 0.9800
C53 H53A 0.9800
C53 H53B 0.9800
C53 H53C 0.9800
C54 H54A 0.9800
C54 H54B 0.9800
C54 H54C 0.9800
O13 C55 1.19(2)
C55 C56 1.46(2)
C55 C60 1.48(2)
C56 C57 1.37(2)
C56 H56 0.9500
C57 C58 1.42(2)
C57 C61 1.42(2)
C58 C59 1.47(2)
C58 H58A 0.9900
C58 H58B 0.9900
C59 C63 1.50(3)
C59 C60 1.54(2)
C59 C62 1.55(2)
C60 H60A 0.9900
C60 H60B 0.9900
C61 H61A 0.9800
C61 H61B 0.9800
C61 H61C 0.9800
C62 H62A 0.9800
C62 H62B 0.9800
C62 H62C 0.9800
C63 H63A 0.9800
C63 H63B 0.9800
C63 H63C 0.9800
